data_7223930
loop_
_publ_author_name
'Zhang, Yu'
'Sun, Qiu'
'Wang, Yaorong'
'Yuan, Dan'
'Yao, Yingming'
'Shen, Qi'

_publ_section_title
;
 Intramolecular hydroamination reactions catalyzed by zirconium complexes
 bearing bridged bis(phenolato) ligands
;
_journal_name_full 'RSC Adv.'
_journal_paper_doi 10.1039/C5RA23270H
_journal_year 2016
_chemical_formula_sum 'C48 H66 N2 O2 Zr'
_chemical_formula_weight 794.25
_chemical_name_systematic
; 
 ? 
;
_space_group_IT_number 52
_symmetry_cell_setting orthorhombic
_symmetry_space_group_name_Hall '-P 2a 2bc'
_symmetry_space_group_name_H-M 'P n n a'
_atom_sites_solution_hydrogens geom
_atom_sites_solution_primary direct
_atom_sites_solution_secondary difmap
_audit_creation_method SHELXL-97
_audit_update_record
;
2016-01-11 deposited with the CCDC.
2016-01-15 downloaded from the CCDC.
;
_cell_angle_alpha 90.00
_cell_angle_beta 90.00
_cell_angle_gamma 90.00
_cell_formula_units_Z 4
_cell_length_a 12.6905(4)
_cell_length_b 29.8425(13)
_cell_length_c 12.0229(5)
_cell_measurement_reflns_used 4273
_cell_measurement_temperature 293(2)
_cell_measurement_theta_max 27.6740
_cell_measurement_theta_min 3.1130
_cell_volume 4553.3(3)
_computing_structure_refinement 'SHELXL-97 (Sheldrick, 1997)'
_computing_structure_solution 'SHELXS-97 (Sheldrick, 1990)'
_diffrn_ambient_temperature 293(2)
_diffrn_detector_area_resol_mean 10.4471
_diffrn_measured_fraction_theta_full 0.998
_diffrn_measured_fraction_theta_max 0.998
_diffrn_measurement_device_type 'Xcalibur, Atlas, Gemini'
_diffrn_measurement_method '\w scans'
_diffrn_radiation_monochromator graphite
_diffrn_radiation_source 'fine-focus sealed tube'
_diffrn_radiation_type MoK\a
_diffrn_radiation_wavelength 0.71073
_diffrn_reflns_av_R_equivalents 0.0631
_diffrn_reflns_av_sigmaI/netI 0.0692
_diffrn_reflns_limit_h_max 11
_diffrn_reflns_limit_h_min -15
_diffrn_reflns_limit_k_max 23
_diffrn_reflns_limit_k_min -35
_diffrn_reflns_limit_l_max 10
_diffrn_reflns_limit_l_min -14
_diffrn_reflns_number 13016
_diffrn_reflns_theta_full 25.00
_diffrn_reflns_theta_max 25.00
_diffrn_reflns_theta_min 3.11
_exptl_absorpt_coefficient_mu 0.278
_exptl_absorpt_correction_T_max 1.000
_exptl_absorpt_correction_T_min 0.61724
_exptl_absorpt_correction_type multi-scan
_exptl_crystal_colour 'metallic pale colourless'
_exptl_crystal_density_diffrn 1.159
_exptl_crystal_density_method 'not measured'
_exptl_crystal_description cube
_exptl_crystal_F_000 1696
_exptl_crystal_size_max 0.400
_exptl_crystal_size_mid 0.400
_exptl_crystal_size_min 0.400
_refine_diff_density_max 0.906
_refine_diff_density_min -1.867
_refine_diff_density_rms 0.090
_refine_ls_extinction_method none
_refine_ls_goodness_of_fit_ref 1.102
_refine_ls_hydrogen_treatment mixed
_refine_ls_matrix_type full
_refine_ls_number_parameters 216
_refine_ls_number_reflns 4014
_refine_ls_number_restraints 6
_refine_ls_restrained_S_all 1.101
_refine_ls_R_factor_all 0.1392
_refine_ls_R_factor_gt 0.0960
_refine_ls_shift/su_max 0.000
_refine_ls_shift/su_mean 0.000
_refine_ls_structure_factor_coef Fsqd
_refine_ls_weighting_details 'calc w=1/[\s^2^(Fo^2^)+(0.0048P)^2^+34.1939P] where P=(Fo^2^+2Fc^2^)/3'
_refine_ls_weighting_scheme calc
_refine_ls_wR_factor_gt 0.1831
_refine_ls_wR_factor_ref 0.1934
_reflns_number_gt 2601
_reflns_number_total 4014
_reflns_threshold_expression >2sigma(I)
_cod_data_source_file c5ra23270h2.cif
_cod_data_source_block g131213c
_cod_original_sg_symbol_H-M Pnna
_cod_database_code 7223930

loop_
_symmetry_equiv_pos_as_xyz
'x, y, z'
'-x+1/2, -y, z'
'-x+1/2, y+1/2, -z+1/2'
'x, -y+1/2, -z+1/2'
'-x, -y, -z'
'x-1/2, y, -z'
'x-1/2, -y-1/2, z-1/2'
'-x, y-1/2, z-1/2'

loop_
_atom_site_label
_atom_site_type_symbol
_atom_site_fract_x
_atom_site_fract_y
_atom_site_fract_z
_atom_site_U_iso_or_equiv
_atom_site_adp_type
_atom_site_occupancy
_atom_site_symmetry_multiplicity
_atom_site_calc_flag
_atom_site_refinement_flags
Zr1 Zr 0.13494(7) 0.7500 0.7500 0.0365(3) Uani 1 2 d S
N1 N -0.0266(5) 0.7140(2) 0.7990(5) 0.0516(17) Uani 1 1 d .
O1 O 0.1458(3) 0.68507(15) 0.6966(3) 0.0389(11) Uani 1 1 d .
C1 C -0.0928(6) 0.7101(3) 0.6972(7) 0.068(3) Uani 1 1 d .
H1A H -0.1666 0.7077 0.7174 0.081 Uiso 1 1 calc R
H1B H -0.0733 0.6835 0.6556 0.081 Uiso 1 1 calc R
C2 C -0.0744(6) 0.7519(3) 0.6272(7) 0.064(2) Uani 1 1 d .
H2A H -0.0275 0.7453 0.5657 0.077 Uiso 1 1 calc R
H2B H -0.1406 0.7628 0.5973 0.077 Uiso 1 1 calc R
C3 C 0.1120(5) 0.6424(2) 0.7099(5) 0.0388(16) Uani 1 1 d .
C4 C 0.1553(5) 0.6074(2) 0.6477(5) 0.0383(16) Uani 1 1 d .
C5 C 0.1175(6) 0.5645(2) 0.6681(6) 0.0446(18) Uani 1 1 d .
H5 H 0.1465 0.5409 0.6278 0.054 Uiso 1 1 calc R
C6 C 0.0388(5) 0.5546(2) 0.7455(6) 0.0440(17) Uani 1 1 d .
C7 C -0.0035(6) 0.5905(3) 0.8021(6) 0.054(2) Uani 1 1 d .
H7 H -0.0579 0.5853 0.8524 0.065 Uiso 1 1 calc R
C8 C 0.0319(5) 0.6341(3) 0.7870(6) 0.048(2) Uani 1 1 d .
C9 C -0.0170(6) 0.6700(3) 0.8566(6) 0.060(2) Uani 1 1 d .
H9A H -0.0866 0.6602 0.8795 0.071 Uiso 1 1 calc R
H9B H 0.0251 0.6740 0.9233 0.071 Uiso 1 1 calc R
C10 C 0.2383(5) 0.6163(2) 0.5563(6) 0.0418(17) Uani 1 1 d .
C11 C 0.1890(6) 0.6459(3) 0.4671(6) 0.057(2) Uani 1 1 d .
H11A H 0.1282 0.6313 0.4365 0.085 Uiso 1 1 calc R
H11B H 0.2394 0.6513 0.4090 0.085 Uiso 1 1 calc R
H11C H 0.1682 0.6740 0.4995 0.085 Uiso 1 1 calc R
C12 C 0.3371(6) 0.6382(3) 0.6060(7) 0.056(2) Uani 1 1 d .
H12A H 0.3867 0.6444 0.5478 0.084 Uiso 1 1 calc R
H12B H 0.3684 0.6182 0.6592 0.084 Uiso 1 1 calc R
H12C H 0.3178 0.6657 0.6423 0.084 Uiso 1 1 calc R
C13 C 0.2745(7) 0.5731(3) 0.4989(7) 0.063(2) Uani 1 1 d .
H13A H 0.2152 0.5589 0.4642 0.094 Uiso 1 1 calc R
H13B H 0.3046 0.5533 0.5531 0.094 Uiso 1 1 calc R
H13C H 0.3263 0.5802 0.4435 0.094 Uiso 1 1 calc R
C14 C 0.0038(6) 0.5061(3) 0.7651(7) 0.055(2) Uani 1 1 d .
C15 C 0.0965(8) 0.4797(3) 0.8140(8) 0.082(3) Uani 1 1 d .
H15A H 0.1536 0.4793 0.7615 0.123 Uiso 1 1 calc R
H15B H 0.0747 0.4495 0.8294 0.123 Uiso 1 1 calc R
H15C H 0.1195 0.4938 0.8816 0.123 Uiso 1 1 calc R
C16 C -0.0309(8) 0.4846(3) 0.6577(8) 0.074(3) Uani 1 1 d .
H16A H -0.0905 0.5006 0.6285 0.112 Uiso 1 1 calc R
H16B H -0.0501 0.4540 0.6712 0.112 Uiso 1 1 calc R
H16C H 0.0259 0.4857 0.6049 0.112 Uiso 1 1 calc R
C17 C -0.0869(9) 0.5037(3) 0.8486(9) 0.102(4) Uani 1 1 d .
H17A H -0.0653 0.5170 0.9176 0.153 Uiso 1 1 calc R
H17B H -0.1056 0.4729 0.8610 0.153 Uiso 1 1 calc R
H17C H -0.1466 0.5196 0.8197 0.153 Uiso 1 1 calc R
C18 C 0.2401(6) 0.7334(2) 0.8974(6) 0.054(2) Uani 1 1 d .
H18A H 0.3084 0.7253 0.8673 0.064 Uiso 1 1 calc R
H18B H 0.2500 0.7611 0.9384 0.064 Uiso 1 1 calc R
C19 C 0.2121(9) 0.6985(3) 0.9801(8) 0.0971(17) Uani 1 1 d D
C20 C 0.2350(9) 0.6529(3) 0.9637(8) 0.0971(17) Uani 1 1 d D
H20 H 0.2717 0.6440 0.9005 0.116 Uiso 1 1 calc R
C21 C 0.2033(9) 0.6209(4) 1.0409(8) 0.0971(17) Uani 1 1 d D
H21 H 0.2184 0.5907 1.0295 0.116 Uiso 1 1 calc R
C22 C 0.1497(9) 0.6343(3) 1.1333(8) 0.0971(17) Uani 1 1 d D
H22 H 0.1296 0.6127 1.1850 0.116 Uiso 1 1 calc R
C23 C 0.1238(9) 0.6786(3) 1.1535(8) 0.0971(17) Uani 1 1 d D
H23 H 0.0857 0.6871 1.2162 0.116 Uiso 1 1 calc R
C24 C 0.1576(9) 0.7099(3) 1.0751(8) 0.0971(17) Uani 1 1 d D
H24 H 0.1427 0.7400 1.0876 0.116 Uiso 1 1 calc R

loop_
_atom_site_aniso_label
_atom_site_aniso_U_11
_atom_site_aniso_U_22
_atom_site_aniso_U_33
_atom_site_aniso_U_23
_atom_site_aniso_U_13
_atom_site_aniso_U_12
Zr1 0.0276(4) 0.0528(6) 0.0290(4) -0.0031(5) 0.000 0.000
N1 0.040(3) 0.065(4) 0.050(4) -0.033(3) 0.012(3) -0.011(3)
O1 0.036(3) 0.053(3) 0.028(2) -0.006(2) 0.008(2) -0.006(2)
C1 0.041(4) 0.086(7) 0.076(6) -0.052(6) -0.007(4) -0.002(4)
C2 0.044(4) 0.076(6) 0.072(6) -0.043(5) -0.027(4) 0.021(5)
C3 0.039(4) 0.049(4) 0.028(3) -0.004(3) -0.002(3) -0.010(3)
C4 0.037(4) 0.045(4) 0.032(4) -0.001(3) 0.003(3) -0.005(3)
C5 0.046(4) 0.048(4) 0.040(4) 0.000(3) 0.005(4) -0.001(4)
C6 0.042(4) 0.054(4) 0.036(4) -0.001(4) 0.001(4) -0.013(3)
C7 0.045(4) 0.080(6) 0.037(4) -0.013(4) 0.007(4) -0.026(4)
C8 0.037(4) 0.066(5) 0.042(4) -0.017(4) 0.015(3) -0.019(4)
C9 0.052(5) 0.084(6) 0.044(5) -0.026(4) 0.021(4) -0.037(5)
C10 0.039(4) 0.044(4) 0.043(4) -0.002(3) 0.011(3) 0.001(3)
C11 0.058(5) 0.068(5) 0.045(5) 0.008(4) 0.014(4) -0.002(4)
C12 0.041(4) 0.055(5) 0.072(6) 0.004(4) 0.013(4) 0.002(4)
C13 0.062(5) 0.061(5) 0.065(5) 0.000(5) 0.027(5) 0.003(4)
C14 0.059(5) 0.054(5) 0.052(5) 0.005(4) 0.002(4) -0.014(4)
C15 0.100(8) 0.073(6) 0.073(6) 0.022(5) -0.006(6) -0.012(6)
C16 0.088(7) 0.051(5) 0.085(7) 0.008(5) -0.014(6) -0.021(5)
C17 0.112(9) 0.062(6) 0.132(9) 0.009(7) 0.060(8) -0.030(6)
C18 0.067(5) 0.044(4) 0.050(4) 0.006(4) -0.024(4) -0.017(4)
C19 0.130(4) 0.094(3) 0.068(3) 0.019(3) -0.034(3) -0.058(3)
C20 0.130(4) 0.094(3) 0.068(3) 0.019(3) -0.034(3) -0.058(3)
C21 0.130(4) 0.094(3) 0.068(3) 0.019(3) -0.034(3) -0.058(3)
C22 0.130(4) 0.094(3) 0.068(3) 0.019(3) -0.034(3) -0.058(3)
C23 0.130(4) 0.094(3) 0.068(3) 0.019(3) -0.034(3) -0.058(3)
C24 0.130(4) 0.094(3) 0.068(3) 0.019(3) -0.034(3) -0.058(3)

loop_
_atom_type_symbol
_atom_type_description
_atom_type_scat_dispersion_real
_atom_type_scat_dispersion_imag
_atom_type_scat_source
C C 0.0033 0.0016 'International Tables Vol C Tables 4.2.6.8 and 6.1.1.4'
H H 0.0000 0.0000 'International Tables Vol C Tables 4.2.6.8 and 6.1.1.4'
N N 0.0061 0.0033 'International Tables Vol C Tables 4.2.6.8 and 6.1.1.4'
O O 0.0106 0.0060 'International Tables Vol C Tables 4.2.6.8 and 6.1.1.4'
Zr Zr -2.9673 0.5597 'International Tables Vol C Tables 4.2.6.8 and 6.1.1.4'

loop_
_geom_angle_atom_site_label_1
_geom_angle_atom_site_label_2
_geom_angle_atom_site_label_3
_geom_angle
_geom_angle_site_symmetry_1
_geom_angle_site_symmetry_3
O1 Zr1 O1 172.2(3) . 4_566
O1 Zr1 C18 89.9(2) . .
O1 Zr1 C18 85.5(2) 4_566 .
O1 Zr1 C18 85.5(2) . 4_566
O1 Zr1 C18 89.9(2) 4_566 4_566
C18 Zr1 C18 108.1(4) . 4_566
O1 Zr1 N1 113.97(19) . 4_566
O1 Zr1 N1 73.14(19) 4_566 4_566
C18 Zr1 N1 142.6(3) . 4_566
C18 Zr1 N1 102.3(3) 4_566 4_566
O1 Zr1 N1 73.13(19) . .
O1 Zr1 N1 113.97(19) 4_566 .
C18 Zr1 N1 102.3(3) . .
C18 Zr1 N1 142.6(3) 4_566 .
N1 Zr1 N1 61.7(3) 4_566 .
C2 N1 C1 108.5(6) 4_566 .
C2 N1 C9 111.1(6) 4_566 .
C1 N1 C9 111.0(6) . .
C2 N1 Zr1 101.0(4) 4_566 .
C1 N1 Zr1 108.5(5) . .
C9 N1 Zr1 116.1(5) . .
C3 O1 Zr1 146.4(4) . .
N1 C1 C2 107.6(6) . .
N1 C2 C1 107.1(6) 4_566 .
O1 C3 C4 121.0(6) . .
O1 C3 C8 118.4(6) . .
C4 C3 C8 120.6(7) . .
C5 C4 C3 117.3(6) . .
C5 C4 C10 121.2(6) . .
C3 C4 C10 121.4(6) . .
C4 C5 C6 124.0(7) . .
C7 C6 C5 116.4(7) . .
C7 C6 C14 123.1(7) . .
C5 C6 C14 120.6(7) . .
C6 C7 C8 122.5(7) . .
C7 C8 C3 119.2(7) . .
C7 C8 C9 117.6(6) . .
C3 C8 C9 123.2(7) . .
N1 C9 C8 113.9(6) . .
C11 C10 C13 107.1(6) . .
C11 C10 C12 111.2(6) . .
C13 C10 C12 106.8(6) . .
C11 C10 C4 108.6(6) . .
C13 C10 C4 112.4(6) . .
C12 C10 C4 110.6(6) . .
C16 C14 C17 108.9(7) . .
C16 C14 C15 109.6(7) . .
C17 C14 C15 107.6(7) . .
C16 C14 C6 110.7(6) . .
C17 C14 C6 111.3(7) . .
C15 C14 C6 108.8(7) . .
C19 C18 Zr1 122.4(6) . .
C24 C19 C20 117.4(10) . .
C24 C19 C18 120.1(10) . .
C20 C19 C18 122.5(9) . .
C21 C20 C19 120.8(11) . .
C22 C21 C20 119.1(11) . .
C21 C22 C23 122.8(10) . .
C22 C23 C24 116.6(11) . .
C19 C24 C23 123.3(11) . .

loop_
_geom_bond_atom_site_label_1
_geom_bond_atom_site_label_2
_geom_bond_distance
_geom_bond_site_symmetry_2
Zr1 O1 2.046(4) .
Zr1 O1 2.046(4) 4_566
Zr1 C18 2.273(7) .
Zr1 C18 2.273(7) 4_566
Zr1 N1 2.388(6) 4_566
Zr1 N1 2.388(6) .
N1 C2 1.478(9) 4_566
N1 C1 1.489(9) .
N1 C9 1.491(10) .
O1 C3 1.353(8) .
C1 C2 1.524(12) .
C2 N1 1.478(9) 4_566
C3 C4 1.398(9) .
C3 C8 1.397(9) .
C4 C5 1.389(9) .
C4 C10 1.545(9) .
C5 C6 1.397(9) .
C6 C7 1.378(10) .
C6 C14 1.534(10) .
C7 C8 1.389(10) .
C8 C9 1.494(10) .
C10 C11 1.525(10) .
C10 C13 1.530(10) .
C10 C12 1.535(10) .
C14 C16 1.507(11) .
C14 C17 1.529(11) .
C14 C15 1.533(12) .
C18 C19 1.485(11) .
C19 C24 1.378(12) .
C19 C20 1.404(12) .
C20 C21 1.391(10) .
C21 C22 1.363(12) .
C22 C23 1.385(12) .
C23 C24 1.394(10) .
